data_7150014
loop_
_publ_author_name
'Uno, Hidemitsu'
'Watanabe, Hikaru'
'Yamashita, Yuko'
'Ono, Noboru'

_publ_section_title
;
 Extremely large cavity assembled by self-interlocking of distorted
 biconcave porphyrins.
;
_journal_issue 3
_journal_name_full 'Organic &amp; biomolecular chemistry'
_journal_page_first 448
_journal_page_last 453
_journal_paper_doi 10.1039/b413082k
_journal_volume 3
_journal_year 2005
_chemical_formula_moiety
;
C108 H60 N4 Zn, 4(C6 H5 Cl), 4(C3 H2.5 Cl0.5), 4(C3 H2.5 Cl0.5),
4(C3 H2.5 Cl0.5)
;
_chemical_formula_sum 'C168 H110 Cl10 N4 Zn'
_chemical_formula_weight 2602.47
_space_group_IT_number 86
_symmetry_cell_setting tetragonal
_symmetry_Int_Tables_number 86
_symmetry_space_group_name_Hall '-P 4bc'
_symmetry_space_group_name_H-M 'P 42/n :2'
_atom_sites_solution_hydrogens geom
_atom_sites_solution_primary direct
_atom_sites_solution_secondary difmap
_cell_angle_alpha 90
_cell_angle_beta 90
_cell_angle_gamma 90
_cell_formula_units_Z 2
_cell_length_a 22.4739(8)
_cell_length_b 22.4739(8)
_cell_length_c 12.8564(3)
_cell_measurement_reflns_used 69823
_cell_measurement_temperature 123.2
_cell_measurement_theta_max 27.5
_cell_measurement_theta_min 1.3
_cell_volume 6493.5(4)
_computing_cell_refinement PROCESS-AUTO
_computing_data_collection PROCESS-AUTO
_computing_data_reduction CrystalStructure
_computing_publication_material 'CrystalStructure Ver. 3.6.0'
_computing_structure_refinement
;
SHELXL-97 (Sheldrick, 1997) and PLATON SQUEEZE
;
_computing_structure_solution SIR-97
_diffrn_detector_area_resol_mean 10.00
_diffrn_measured_fraction_theta_full 0.883
_diffrn_measured_fraction_theta_max 0.883
_diffrn_measurement_device_type 'Rigaku RAXIS-IV Imaging Plate'
_diffrn_measurement_method w
_diffrn_radiation_type 'Mo Ka'
_diffrn_radiation_wavelength 0.7107
_diffrn_reflns_av_R_equivalents 0.027
_diffrn_reflns_limit_h_max 27
_diffrn_reflns_limit_h_min -27
_diffrn_reflns_limit_k_max 27
_diffrn_reflns_limit_k_min -27
_diffrn_reflns_limit_l_max 14
_diffrn_reflns_limit_l_min -14
_diffrn_reflns_number 22899
_diffrn_reflns_theta_full 27.48
_diffrn_reflns_theta_max 27.48
_diffrn_reflns_theta_min 1.28
_exptl_absorpt_coefficient_mu 0.453
_exptl_absorpt_correction_T_max 0.893
_exptl_absorpt_correction_T_min 0.750
_exptl_absorpt_correction_type multi-scan
_exptl_absorpt_process_details '(Higashi, 1995)'
_exptl_crystal_colour red
_exptl_crystal_density_diffrn 1.332
_exptl_crystal_description block
_exptl_crystal_F_000 2688.0
_exptl_crystal_size_max 0.400
_exptl_crystal_size_mid 0.300
_exptl_crystal_size_min 0.250
_refine_diff_density_max 0.478
_refine_diff_density_min -0.526
_refine_diff_density_rms 0.115
_refine_ls_goodness_of_fit_ref 0.999
_refine_ls_hydrogen_treatment noref
_refine_ls_matrix_type full
_refine_ls_number_parameters 255
_refine_ls_number_reflns 6591
_refine_ls_number_restraints 0
_refine_ls_restrained_S_all 0.999
_refine_ls_R_factor_all 0.0851
_refine_ls_R_factor_gt 0.0684
_refine_ls_shift/su_max 0.000
_refine_ls_shift/su_mean 0.000
_refine_ls_structure_factor_coef Fsqd
_refine_ls_weighting_details 'calc w=1/[s^2^(Fo^2^)+(0.1000P)^2^+0.0000P] where P=(Fo^2^+2Fc^2^)/3'
_refine_ls_weighting_scheme calc
_refine_ls_wR_factor_gt 0.1946
_refine_ls_wR_factor_ref 0.1987
_reflns_number_gt 3535
_reflns_number_total 6591
_reflns_threshold_expression >2sigma(I)
_cod_data_source_file b413082k.txt
_cod_data_source_block 13-10PhClsqueezed(13)
_cod_original_sg_symbol_Hall '-P 4bc '
_cod_original_sg_symbol_H-M 'P 42/n '
_cod_original_formula_sum 'C168 H110 Cl10 N4 Zn '
_cod_database_code 7150014

loop_
_symmetry_equiv_pos_as_xyz
'x, y, z'
'-y, x+1/2, z+1/2'
'-x+1/2, -y+1/2, z'
'y+1/2, -x, z+1/2'
'-x, -y, -z'
'y, -x-1/2, -z-1/2'
'x-1/2, y-1/2, -z'
'-y-1/2, x, -z-1/2'

loop_
_atom_site_label
_atom_site_type_symbol
_atom_site_fract_x
_atom_site_fract_y
_atom_site_fract_z
_atom_site_U_iso_or_equiv
_atom_site_adp_type
_atom_site_occupancy
_atom_site_symmetry_multiplicity
_atom_site_calc_flag
_atom_site_refinement_flags
_atom_site_disorder_assembly
_atom_site_disorder_group
Zn1 Zn 0.2500 0.2500 0.2500 0.0346(2) Uani 1 4 d S . .
N1 N 0.28780(10) 0.16768(10) 0.25388(18) 0.0329(5) Uani 1 1 d . . .
C1 C 0.34817(12) 0.15567(13) 0.2644(2) 0.0316(6) Uani 1 1 d . . .
C2 C 0.35529(13) 0.09204(13) 0.2748(2) 0.0356(7) Uani 1 1 d . . .
C3 C 0.30056(13) 0.06702(13) 0.2693(2) 0.0367(7) Uani 1 1 d . . .
C4 C 0.25812(12) 0.11360(12) 0.2557(2) 0.0327(6) Uani 1 1 d . . .
C5 C 0.19701(12) 0.10732(12) 0.2419(2) 0.0328(6) Uani 1 1 d . . .
C6 C 0.29926(14) 0.00060(14) 0.2889(2) 0.0392(7) Uani 1 1 d . . .
C7 C 0.32769(14) -0.00492(14) 0.3968(3) 0.0415(7) Uani 1 1 d . . .
C8 C 0.30249(15) -0.03058(15) 0.4806(3) 0.0461(8) Uani 1 1 d . . .
C9 C 0.33311(17) -0.02874(17) 0.5781(3) 0.0533(9) Uani 1 1 d . . .
C10 C 0.30583(19) -0.0524(2) 0.6710(3) 0.0647(11) Uani 1 1 d . . .
C11 C 0.3340(2) -0.0470(2) 0.7647(4) 0.0770(13) Uani 1 1 d . . .
C12 C 0.3892(2) -0.0180(2) 0.7732(3) 0.0759(13) Uani 1 1 d . . .
C13 C 0.41737(19) 0.0038(2) 0.6859(3) 0.0692(12) Uani 1 1 d . . .
C14 C 0.38920(17) -0.00097(18) 0.5840(3) 0.0572(10) Uani 1 1 d . . .
C15 C 0.41569(15) 0.02402(15) 0.4924(3) 0.0457(8) Uani 1 1 d . . .
C16 C 0.38564(15) 0.02206(15) 0.4022(3) 0.0435(8) Uani 1 1 d . . .
C17 C 0.40519(14) 0.04972(14) 0.2981(3) 0.0400(7) Uani 1 1 d . . .
C18 C 0.40073(14) 0.00057(14) 0.2169(2) 0.0404(7) Uani 1 1 d . . .
C19 C 0.44652(15) -0.01762(15) 0.1540(3) 0.0465(8) Uani 1 1 d . . .
C20 C 0.43471(15) -0.06377(15) 0.0789(3) 0.0433(8) Uani 1 1 d . . .
C21 C 0.48028(17) -0.08459(16) 0.0118(3) 0.0542(9) Uani 1 1 d . . .
C22 C 0.46779(18) -0.12841(18) -0.0595(3) 0.0565(9) Uani 1 1 d . . .
C23 C 0.41120(19) -0.15187(16) -0.0685(3) 0.0570(10) Uani 1 1 d . . .
C24 C 0.36587(17) -0.13440(17) -0.0053(3) 0.0551(9) Uani 1 1 d . . .
C25 C 0.37692(16) -0.08928(15) 0.0706(3) 0.0462(8) Uani 1 1 d . . .
C26 C 0.33137(16) -0.06953(14) 0.1398(3) 0.0456(8) Uani 1 1 d . . .
C27 C 0.34382(15) -0.02571(15) 0.2109(3) 0.0426(8) Uani 1 1 d . . .
H1 H 0.1824 0.0678 0.2362 0.039 Uiso 1 1 c . . .
H2 H 0.2606 -0.0163 0.2845 0.047 Uiso 1 1 c . . .
H3 H 0.2649 -0.0496 0.4751 0.055 Uiso 1 1 c . . .
H4 H 0.2683 -0.0717 0.6670 0.078 Uiso 1 1 c . . .
H5 H 0.3160 -0.0632 0.8253 0.092 Uiso 1 1 c . . .
H6 H 0.4072 -0.0134 0.8396 0.091 Uiso 1 1 c . . .
H7 H 0.4553 0.0221 0.6921 0.083 Uiso 1 1 c . . .
H8 H 0.4540 0.0417 0.4955 0.055 Uiso 1 1 c . . .
H9 H 0.4432 0.0682 0.3008 0.048 Uiso 1 1 c . . .
H10 H 0.4849 -0.0003 0.1598 0.056 Uiso 1 1 c . . .
H11 H 0.5192 -0.0683 0.0161 0.065 Uiso 1 1 c . . .
H12 H 0.4986 -0.1428 -0.1034 0.068 Uiso 1 1 c . . .
H13 H 0.4037 -0.1811 -0.1203 0.068 Uiso 1 1 c . . .
H14 H 0.3276 -0.1519 -0.0116 0.066 Uiso 1 1 c . . .
H15 H 0.2927 -0.0866 0.1367 0.055 Uiso 1 1 c . . .

loop_
_atom_site_aniso_label
_atom_site_aniso_U_11
_atom_site_aniso_U_22
_atom_site_aniso_U_33
_atom_site_aniso_U_23
_atom_site_aniso_U_13
_atom_site_aniso_U_12
Zn1 0.0298(3) 0.0298(3) 0.0444(4) 0.000 0.000 0.000
N1 0.0300(12) 0.0318(12) 0.0369(12) 0.0015(11) -0.0004(11) -0.0014(10)
C1 0.0302(15) 0.0307(15) 0.0340(15) 0.0053(11) -0.0029(11) -0.0006(12)
C2 0.0294(15) 0.0321(16) 0.0453(17) 0.0053(12) -0.0061(11) 0.0010(13)
C3 0.0337(16) 0.0289(15) 0.0475(18) 0.0061(12) -0.0018(12) -0.0016(13)
C4 0.0302(14) 0.0307(14) 0.0371(14) 0.0030(12) -0.0022(12) -0.0030(11)
C5 0.0289(14) 0.0280(14) 0.0413(15) -0.0021(12) -0.0043(12) -0.0019(11)
C6 0.0311(17) 0.0275(16) 0.0591(18) 0.0064(13) -0.0057(13) 0.0002(13)
C7 0.0332(17) 0.0270(16) 0.064(2) 0.0055(14) -0.0040(14) 0.0051(14)
C8 0.0376(19) 0.0426(19) 0.0581(19) 0.0118(15) -0.0063(15) -0.0045(15)
C9 0.042(2) 0.050(2) 0.068(2) 0.0134(17) -0.0039(16) -0.0004(17)
C10 0.054(2) 0.071(3) 0.069(2) 0.017(2) -0.0066(19) 0.006(2)
C11 0.058(3) 0.092(4) 0.080(3) 0.023(2) -0.007(2) 0.001(2)
C12 0.058(3) 0.093(4) 0.076(3) 0.017(2) -0.016(2) -0.007(2)
C13 0.052(2) 0.071(3) 0.085(3) 0.020(2) -0.018(2) -0.001(2)
C14 0.046(2) 0.051(2) 0.075(2) 0.0085(18) -0.0158(18) 0.0026(18)
C15 0.0342(18) 0.0413(19) 0.062(2) 0.0105(15) -0.0064(15) 0.0011(15)
C16 0.0343(18) 0.0352(18) 0.061(2) 0.0087(14) -0.0067(14) 0.0025(14)
C17 0.0300(17) 0.0338(17) 0.0563(18) 0.0086(14) -0.0048(13) -0.0036(14)
C18 0.0331(17) 0.0339(17) 0.0543(18) 0.0103(13) -0.0047(13) 0.0001(14)
C19 0.0366(19) 0.0359(19) 0.067(2) 0.0104(15) -0.0044(15) 0.0053(15)
C20 0.0391(19) 0.0386(19) 0.0522(19) 0.0093(14) -0.0039(14) 0.0038(15)
C21 0.051(2) 0.039(2) 0.073(2) 0.0088(17) 0.0041(18) 0.0029(17)
C22 0.053(2) 0.051(2) 0.065(2) 0.0059(18) 0.0037(18) 0.0046(19)
C23 0.060(3) 0.036(2) 0.075(2) 0.0048(17) 0.0013(19) 0.0081(18)
C24 0.051(2) 0.043(2) 0.071(2) 0.0067(17) -0.0029(18) 0.0017(18)
C25 0.046(2) 0.0320(18) 0.061(2) 0.0034(15) -0.0035(15) 0.0043(15)
C26 0.0401(19) 0.0289(17) 0.068(2) 0.0053(15) -0.0052(15) 0.0013(15)
C27 0.0364(18) 0.0362(18) 0.0551(18) 0.0067(14) -0.0057(14) 0.0026(14)

loop_
_atom_type_symbol
_atom_type_description
_atom_type_scat_dispersion_real
_atom_type_scat_dispersion_imag
_atom_type_scat_source
C C 0.0033 0.0016 'International Tables Vol C Tables 4.2.6.8 and 6.1.1.4'
H H 0.0000 0.0000 'International Tables Vol C Tables 4.2.6.8 and 6.1.1.4'
N N 0.0061 0.0033 'International Tables Vol C Tables 4.2.6.8 and 6.1.1.4'
Cl Cl 0.1484 0.1585 'International Tables Vol C Tables 4.2.6.8 and 6.1.1.4'
Zn Zn 0.2839 1.4301 'International Tables Vol C Tables 4.2.6.8 and 6.1.1.4'

loop_
_geom_angle_atom_site_label_1
_geom_angle_atom_site_label_2
_geom_angle_atom_site_label_3
_geom_angle
_geom_angle_site_symmetry_1
_geom_angle_site_symmetry_3
_geom_angle_publ_flag
N1 Zn1 N1 177.20(13) 8_656 6_566 ?
N1 Zn1 N1 90.034(3) 8_656 3 ?
N1 Zn1 N1 90.034(3) 6_566 3 ?
N1 Zn1 N1 90.034(3) 8_656 . ?
N1 Zn1 N1 90.034(3) 6_566 . ?
N1 Zn1 N1 177.20(13) 3 . ?
C4 N1 C1 107.3(2) . . ?
C4 N1 Zn1 126.59(19) . . ?
C1 N1 Zn1 125.88(19) . . ?
C5 C1 N1 125.2(3) 8_656 . ?
C5 C1 C2 126.6(3) 8_656 . ?
N1 C1 C2 108.0(2) . . ?
C3 C2 C1 107.8(3) . . ?
C3 C2 C17 115.2(3) . . ?
C1 C2 C17 136.7(3) . . ?
C2 C3 C4 108.0(3) . . ?
C2 C3 C6 114.7(3) . . ?
C4 C3 C6 137.0(3) . . ?
N1 C4 C5 124.1(3) . . ?
N1 C4 C3 108.9(2) . . ?
C5 C4 C3 126.9(3) . . ?
C1 C5 C4 127.1(3) 6_566 . ?
C1 C5 H1 116.4 6_566 . ?
C4 C5 H1 116.5 . . ?
C3 C6 C7 102.8(2) . . ?
C3 C6 C27 105.0(2) . . ?
C7 C6 C27 106.8(3) . . ?
C3 C6 H2 113.8 . . ?
C7 C6 H2 113.7 . . ?
C27 C6 H2 113.7 . . ?
C8 C7 C16 121.5(3) . . ?
C8 C7 C6 125.7(3) . . ?
C16 C7 C6 112.8(3) . . ?
C7 C8 C9 119.1(3) . . ?
C7 C8 H3 120.5 . . ?
C9 C8 H3 120.4 . . ?
C14 C9 C8 119.4(3) . . ?
C14 C9 C10 119.9(3) . . ?
C8 C9 C10 120.7(3) . . ?
C11 C10 C9 120.0(4) . . ?
C11 C10 H4 120.0 . . ?
C9 C10 H4 120.0 . . ?
C10 C11 C12 121.2(4) . . ?
C10 C11 H5 119.4 . . ?
C12 C11 H5 119.4 . . ?
C13 C12 C11 120.4(4) . . ?
C13 C12 H6 119.8 . . ?
C11 C12 H6 119.8 . . ?
C12 C13 C14 120.4(4) . . ?
C12 C13 H7 119.8 . . ?
C14 C13 H7 119.8 . . ?
C9 C14 C15 120.1(3) . . ?
C9 C14 C13 118.0(4) . . ?
C15 C14 C13 121.9(4) . . ?
C16 C15 C14 119.2(3) . . ?
C16 C15 H8 120.4 . . ?
C14 C15 H8 120.4 . . ?
C15 C16 C7 120.8(3) . . ?
C15 C16 C17 126.4(3) . . ?
C7 C16 C17 112.7(3) . . ?
C2 C17 C18 105.9(2) . . ?
C2 C17 C16 102.5(3) . . ?
C18 C17 C16 106.5(3) . . ?
C2 C17 H9 113.7 . . ?
C18 C17 H9 113.6 . . ?
C16 C17 H9 113.7 . . ?
C19 C18 C27 121.5(3) . . ?
C19 C18 C17 124.8(3) . . ?
C27 C18 C17 113.7(3) . . ?
C18 C19 C20 118.1(3) . . ?
C18 C19 H10 120.9 . . ?
C20 C19 H10 121.0 . . ?
C21 C20 C25 118.7(3) . . ?
C21 C20 C19 120.8(3) . . ?
C25 C20 C19 120.5(3) . . ?
C22 C21 C20 119.6(4) . . ?
C22 C21 H11 120.2 . . ?
C20 C21 H11 120.1 . . ?
C21 C22 C23 121.1(4) . . ?
C21 C22 H12 119.5 . . ?
C23 C22 H12 119.4 . . ?
C24 C23 C22 122.0(4) . . ?
C24 C23 H13 119.0 . . ?
C22 C23 H13 119.0 . . ?
C23 C24 C25 118.8(4) . . ?
C23 C24 H14 120.6 . . ?
C25 C24 H14 120.6 . . ?
C20 C25 C26 118.9(3) . . ?
C20 C25 C24 119.7(3) . . ?
C26 C25 C24 121.5(3) . . ?
C27 C26 C25 119.5(3) . . ?
C27 C26 H15 120.3 . . ?
C25 C26 H15 120.3 . . ?
C26 C27 C18 121.5(3) . . ?
C26 C27 C6 125.3(3) . . ?
C18 C27 C6 113.2(3) . . ?

loop_
_geom_bond_atom_site_label_1
_geom_bond_atom_site_label_2
_geom_bond_distance
_geom_bond_site_symmetry_2
_geom_bond_publ_flag
Zn1 N1 2.036(2) 8_656 ?
Zn1 N1 2.036(2) 6_566 ?
Zn1 N1 2.036(2) 3 ?
Zn1 N1 2.036(2) . ?
N1 C4 1.387(3) . ?
N1 C1 1.390(3) . ?
C1 C5 1.368(4) 8_656 ?
C1 C2 1.445(4) . ?
C2 C3 1.354(4) . ?
C2 C17 1.501(4) . ?
C3 C4 1.427(4) . ?
C3 C6 1.514(4) . ?
C4 C5 1.392(4) . ?
C5 C1 1.368(4) 6_566 ?
C5 H1 0.950 . ?
C6 C7 1.533(4) . ?
C6 C27 1.536(5) . ?
C6 H2 0.950 . ?
C7 C8 1.347(4) . ?
C7 C16 1.438(5) . ?
C8 C9 1.431(5) . ?
C8 H3 0.950 . ?
C9 C14 1.409(5) . ?
C9 C10 1.445(5) . ?
C10 C11 1.367(6) . ?
C10 H4 0.949 . ?
C11 C12 1.406(6) . ?
C11 H5 0.949 . ?
C12 C13 1.380(6) . ?
C12 H6 0.950 . ?
C13 C14 1.459(5) . ?
C13 H7 0.950 . ?
C14 C15 1.434(5) . ?
C15 C16 1.342(5) . ?
C15 H8 0.950 . ?
C16 C17 1.540(5) . ?
C17 C18 1.523(5) . ?
C17 H9 0.950 . ?
C18 C19 1.371(5) . ?
C18 C27 1.411(4) . ?
C19 C20 1.442(5) . ?
C19 H10 0.950 . ?
C20 C21 1.418(5) . ?
C20 C25 1.424(5) . ?
C21 C22 1.374(5) . ?
C21 H11 0.950 . ?
C22 C23 1.382(6) . ?
C22 H12 0.950 . ?
C23 C24 1.361(5) . ?
C23 H13 0.951 . ?
C24 C25 1.429(5) . ?
C24 H14 0.950 . ?
C25 C26 1.427(5) . ?
C26 C27 1.372(5) . ?
C26 H15 0.950 . ?

loop_
_geom_torsion_atom_site_label_1
_geom_torsion_atom_site_label_2
_geom_torsion_atom_site_label_3
_geom_torsion_atom_site_label_4
_geom_torsion
_geom_torsion_site_symmetry_1
_geom_torsion_site_symmetry_2
_geom_torsion_site_symmetry_3
_geom_torsion_site_symmetry_4
_geom_torsion_publ_flag
N1 Zn1 N1 C4 -178.8(3) 8_656 . . . ?
N1 Zn1 N1 C4 -1.59(17) 6_566 . . . ?
N1 Zn1 N1 C1 7.26(16) 8_656 . . . ?
N1 Zn1 N1 C1 -175.5(3) 6_566 . . . ?
C4 N1 C1 C5 174.6(3) . . . 8_656 ?
Zn1 N1 C1 C5 -10.4(4) . . . 8_656 ?
C4 N1 C1 C2 -1.0(3) . . . . ?
Zn1 N1 C1 C2 173.90(18) . . . . ?
C5 C1 C2 C3 -174.9(3) 8_656 . . . ?
N1 C1 C2 C3 0.7(3) . . . . ?
C5 C1 C2 C17 11.5(5) 8_656 . . . ?
N1 C1 C2 C17 -173.0(3) . . . . ?
C1 C2 C3 C4 -0.1(3) . . . . ?
C17 C2 C3 C4 175.1(3) . . . . ?
C1 C2 C3 C6 -174.6(2) . . . . ?
C17 C2 C3 C6 0.6(4) . . . . ?
C1 N1 C4 C5 -176.6(3) . . . . ?
Zn1 N1 C4 C5 8.5(4) . . . . ?
C1 N1 C4 C3 0.9(3) . . . . ?
Zn1 N1 C4 C3 -173.93(19) . . . . ?
C2 C3 C4 N1 -0.5(3) . . . . ?
C6 C3 C4 N1 172.1(3) . . . . ?
C2 C3 C4 C5 177.0(3) . . . . ?
C6 C3 C4 C5 -10.4(6) . . . . ?
N1 C4 C5 C1 -7.5(5) . . . 6_566 ?
C3 C4 C5 C1 175.4(3) . . . 6_566 ?
C2 C3 C6 C7 56.8(3) . . . . ?
C4 C3 C6 C7 -115.5(4) . . . . ?
C2 C3 C6 C27 -54.7(3) . . . . ?
C4 C3 C6 C27 133.0(4) . . . . ?
C3 C6 C7 C8 123.2(4) . . . . ?
C27 C6 C7 C8 -126.6(3) . . . . ?
C3 C6 C7 C16 -55.4(3) . . . . ?
C27 C6 C7 C16 54.9(3) . . . . ?
C16 C7 C8 C9 2.6(5) . . . . ?
C6 C7 C8 C9 -175.8(3) . . . . ?
C7 C8 C9 C14 -0.9(6) . . . . ?
C7 C8 C9 C10 176.1(4) . . . . ?
C14 C9 C10 C11 1.0(6) . . . . ?
C8 C9 C10 C11 -175.9(4) . . . . ?
C9 C10 C11 C12 0.8(7) . . . . ?
C10 C11 C12 C13 -2.5(8) . . . . ?
C11 C12 C13 C14 2.3(7) . . . . ?
C8 C9 C14 C15 -1.3(6) . . . . ?
C10 C9 C14 C15 -178.3(4) . . . . ?
C8 C9 C14 C13 175.8(4) . . . . ?
C10 C9 C14 C13 -1.2(6) . . . . ?
C12 C13 C14 C9 -0.4(6) . . . . ?
C12 C13 C14 C15 176.6(4) . . . . ?
C9 C14 C15 C16 1.9(6) . . . . ?
C13 C14 C15 C16 -175.1(4) . . . . ?
C14 C15 C16 C7 -0.3(5) . . . . ?
C14 C15 C16 C17 176.1(3) . . . . ?
C8 C7 C16 C15 -2.0(5) . . . . ?
C6 C7 C16 C15 176.6(3) . . . . ?
C8 C7 C16 C17 -178.9(3) . . . . ?
C6 C7 C16 C17 -0.3(4) . . . . ?
C3 C2 C17 C18 53.9(3) . . . . ?
C1 C2 C17 C18 -132.8(3) . . . . ?
C3 C2 C17 C16 -57.6(3) . . . . ?
C1 C2 C17 C16 115.8(4) . . . . ?
C15 C16 C17 C2 -120.5(4) . . . . ?
C7 C16 C17 C2 56.1(3) . . . . ?
C15 C16 C17 C18 128.5(4) . . . . ?
C7 C16 C17 C18 -54.9(3) . . . . ?
C2 C17 C18 C19 127.1(3) . . . . ?
C16 C17 C18 C19 -124.3(3) . . . . ?
C2 C17 C18 C27 -52.8(3) . . . . ?
C16 C17 C18 C27 55.8(3) . . . . ?
C27 C18 C19 C20 1.5(5) . . . . ?
C17 C18 C19 C20 -178.3(3) . . . . ?
C18 C19 C20 C21 -179.8(3) . . . . ?
C18 C19 C20 C25 0.2(5) . . . . ?
C25 C20 C21 C22 0.3(5) . . . . ?
C19 C20 C21 C22 -179.7(3) . . . . ?
C20 C21 C22 C23 1.2(6) . . . . ?
C21 C22 C23 C24 -2.3(6) . . . . ?
C22 C23 C24 C25 1.7(6) . . . . ?
C21 C20 C25 C26 178.4(3) . . . . ?
C19 C20 C25 C26 -1.7(5) . . . . ?
C21 C20 C25 C24 -0.8(5) . . . . ?
C19 C20 C25 C24 179.1(3) . . . . ?
C23 C24 C25 C20 -0.2(5) . . . . ?
C23 C24 C25 C26 -179.3(3) . . . . ?
C20 C25 C26 C27 1.4(5) . . . . ?
C24 C25 C26 C27 -179.4(3) . . . . ?
C25 C26 C27 C18 0.2(5) . . . . ?
C25 C26 C27 C6 179.0(3) . . . . ?
C19 C18 C27 C26 -1.8(5) . . . . ?
C17 C18 C27 C26 178.1(3) . . . . ?
C19 C18 C27 C6 179.3(3) . . . . ?
C17 C18 C27 C6 -0.9(4) . . . . ?
C3 C6 C27 C26 -125.0(3) . . . . ?
C7 C6 C27 C26 126.3(3) . . . . ?
C3 C6 C27 C18 53.9(3) . . . . ?
C7 C6 C27 C18 -54.8(3) . . . . ?
